data_4504147
loop_
_publ_author_name
'Kodama, Koichi'
'Kobayashi, Yuka'
'Saigo, Kazuhiko'

_publ_section_title
;
 Role of the Relative Molecular Length of the Components in Ternary
 Inclusion Crystals in the Chiral Recognition and Assembly of
 Supramolecular Helical Architectures
;
_journal_issue 5
_journal_name_full 'Crystal Growth &amp; Design'
_journal_page_first 935
_journal_paper_doi 10.1021/cg060849c
_journal_volume 7
_journal_year 2007
_chemical_absolute_configuration rm
_chemical_formula_moiety 'C36 H37 N O4 '
_chemical_formula_sum 'C36 H37 N O4'
_chemical_formula_weight 547.69
_space_group_IT_number 4
_symmetry_cell_setting monoclinic
_symmetry_Int_Tables_number 4
_symmetry_space_group_name_Hall 'P 2yb'
_symmetry_space_group_name_H-M 'P 1 21 1'
_cell_angle_alpha 90
_cell_angle_beta 107.012(9)
_cell_angle_gamma 90
_cell_formula_units_Z 2
_cell_length_a 14.064(2)
_cell_length_b 6.1950(12)
_cell_length_c 17.464(5)
_cell_measurement_temperature 296.1
_cell_volume 1455.0(5)
_computing_cell_refinement Unknown
_computing_data_collection Unknown
_computing_data_reduction CrystalStructure
_computing_publication_material 'CrystalStructure 3.6.0'
_computing_structure_refinement CRYSTALS
_computing_structure_solution SIR92
_diffrn_measured_fraction_theta_full 0.6556
_diffrn_measured_fraction_theta_max 0.6556
_diffrn_measurement_device_type CCD
_diffrn_measurement_method \w
_diffrn_radiation_type 'Mo K\a'
_diffrn_radiation_wavelength 0.7107
_diffrn_reflns_limit_h_max 15
_diffrn_reflns_limit_h_min 0
_diffrn_reflns_limit_k_max 7
_diffrn_reflns_limit_k_min 0
_diffrn_reflns_limit_l_max 19
_diffrn_reflns_limit_l_min -19
_diffrn_reflns_number 2089
_diffrn_reflns_theta_full 26.13
_diffrn_reflns_theta_max 26.13
_exptl_absorpt_coefficient_mu 0.081
_exptl_absorpt_correction_type none
_exptl_crystal_colour colorless
_exptl_crystal_density_diffrn 1.250
_exptl_crystal_density_method 'not measured'
_exptl_crystal_description needle
_exptl_crystal_F_000 584.00
_exptl_crystal_size_max 0.50
_exptl_crystal_size_mid 0.20
_exptl_crystal_size_min 0.10
_refine_diff_density_max 0.42
_refine_diff_density_min -1.10
_refine_ls_extinction_method none
_refine_ls_goodness_of_fit_ref 2.763
_refine_ls_hydrogen_treatment refall
_refine_ls_number_parameters 405
_refine_ls_number_reflns 750
_refine_ls_R_factor_gt 0.1290
_refine_ls_shift/su_max 0.1890
_refine_ls_structure_factor_coef F
_refine_ls_weighting_details 'w = 1/[0.0010Fo^2^ + 3.0000\s(Fo^2^) + 0.5000]'
_refine_ls_weighting_scheme calc
_refine_ls_wR_factor_ref 0.1510
_reflns_number_gt 750
_reflns_number_total 2086
_reflns_threshold_expression F^2^>2.0\s(F^2^)
_cod_data_source_file cg060849csi20061127_100443.cif
_cod_data_source_block (1R,2S)-1_2e_(R)-3b
_cod_original_formula_sum 'C36 H37 N O4 '
_cod_database_code 4504147

loop_
_symmetry_equiv_pos_site_id
_symmetry_equiv_pos_as_xyz
1 +X,+Y,+Z
2 -X,1/2+Y,-Z

loop_
_atom_site_label
_atom_site_type_symbol
_atom_site_fract_x
_atom_site_fract_y
_atom_site_fract_z
_atom_site_U_iso_or_equiv
_atom_site_adp_type
_atom_site_occupancy
_atom_site_symmetry_multiplicity
_atom_site_calc_flag
_atom_site_refinement_flags
O(1) O 0.8835(9) 0.636(2) 0.8668(8) 0.071(5) Uani 1.00 1 d .
O(2) O 0.9081(11) 0.298(2) 0.9162(8) 0.078(6) Uani 1.00 1 d .
O(3) O 0.8635(8) -0.390(2) 1.0994(7) 0.058(4) Uani 1.00 1 d .
O(4) O 1.0114(12) -0.614(3) 1.2066(12) 0.103(7) Uani 1.00 1 d .
N(1) N 0.9038(9) -0.077(2) 0.9968(8) 0.047(5) Uani 1.00 1 d .
C(6) C 0.586(1) 0.255(3) 0.6894(12) 0.055(8) Uani 1.00 1 d .
C(7) C 0.858(1) -0.169(3) 1.1214(11) 0.052(8) Uani 1.00 1 d .
C(8) C 0.724(1) -0.063(3) 0.9931(11) 0.039(7) Uani 1.00 1 d .
C(9) C 0.443(2) -0.008(4) 0.6337(13) 0.077(9) Uani 1.00 1 d .
C(10) C 0.831(1) -0.028(3) 1.0445(12) 0.044(7) Uani 1.00 1 d .
C(11) C 0.787(2) -0.122(4) 1.1701(10) 0.042(8) Uani 1.00 1 d .
C(12) C 0.692(2) -0.256(3) 0.9527(13) 0.062(8) Uani 1.00 1 d .
C(13) C 0.862(1) 0.428(4) 0.8698(11) 0.056(9) Uani 1.00 1 d .
C(14) C 0.761(2) 0.358(4) 0.8088(11) 0.058(8) Uani 1.00 1 d .
C(15) C 0.460(1) 0.293(3) 0.562(2) 0.076(10) Uani 1.00 1 d .
C(16) C 0.617(2) 0.461(3) 0.702(1) 0.081(9) Uani 1.00 1 d .
C(17) C 0.655(2) -0.008(4) 1.2532(11) 0.064(9) Uani 1.00 1 d .
C(18) C 0.724(2) 0.141(3) 1.246(1) 0.076(10) Uani 1.00 1 d .
C(19) C 0.527(2) -0.102(5) 0.909(2) 0.085(10) Uani 1.00 1 d .
C(20) C 0.707(2) 0.511(3) 0.7586(12) 0.073(9) Uani 1.00 1 d .
C(21) C 0.591(2) -0.277(4) 0.9120(11) 0.078(10) Uani 1.00 1 d .
C(22) C 0.724(2) 0.151(3) 0.7997(13) 0.090(9) Uani 1.00 1 d .
C(23) C 0.496(2) 0.171(4) 0.629(1) 0.066(10) Uani 1.00 1 d .
C(24) C 0.655(2) 0.104(3) 0.9884(12) 0.070(8) Uani 1.00 1 d .
C(25) C 0.636(2) 0.103(4) 0.7403(13) 0.083(8) Uani 1.00 1 d .
C(26) C 0.789(2) 0.083(4) 1.2062(13) 0.066(9) Uani 1.00 1 d .
C(27) C 0.560(2) 0.085(5) 0.945(2) 0.098(11) Uani 1.00 1 d .
C(28) C 0.710(2) -0.255(4) 1.177(1) 0.070(9) Uani 1.00 1 d .
C(29) C 0.360(2) -0.065(4) 0.569(2) 0.081(10) Uani 1.00 1 d .
C(30) C 0.647(2) -0.201(4) 1.219(2) 0.080(11) Uani 1.00 1 d .
C(31) C 0.375(2) 0.251(5) 0.499(2) 0.108(13) Uani 1.00 1 d .
C(32) C 0.328(2) 0.057(6) 0.502(2) 0.104(13) Uani 1.00 1 d .
C(33) C 0.943(3) -0.435(5) 1.331(2) 0.13(2) Uani 1.00 1 d .
C(34) C 0.913(3) -0.146(9) 1.405(3) 0.14(2) Uani 1.00 1 d .
C(35) C 1.023(2) -0.331(8) 1.316(2) 0.14(2) Uani 1.00 1 d .
C(36) C 0.891(3) -0.343(6) 1.377(2) 0.14(2) Uani 1.00 1 d .
C(37) C 1.069(3) -0.501(7) 1.266(2) 0.17(2) Uani 1.00 1 d .
C(38) C 1.044(3) -0.132(7) 1.348(2) 0.21(2) Uani 1.00 1 d .
C(39) C 1.156(3) -0.604(7) 1.332(2) 0.27(2) Uani 1.00 1 d .
C(40) C 0.865(2) 0.015(6) 1.455(2) 0.17(2) Uani 1.00 1 d .
C(41) C 1.002(4) -0.038(8) 1.398(3) 0.26(3) Uani 1.00 1 d .
H(1) H 0.9581 0.0213 1.0121 0.051 Uiso 1.00 1 c R
H(2) H 0.8701 -0.0590 0.9415 0.051 Uiso 1.00 1 c R
H(3) H 0.9279 -0.2203 1.0064 0.051 Uiso 1.00 1 c R
H(4) H 0.9232 -0.1302 1.1532 0.056 Uiso 1.00 1 c R
H(5) H 0.4674 -0.0906 0.6814 0.085 Uiso 1.00 1 c R
H(6) H 0.8387 0.1200 1.0594 0.054 Uiso 1.00 1 c R
H(7) H 0.7380 -0.3703 0.9556 0.074 Uiso 1.00 1 c R
H(8) H 0.4961 0.4188 0.5564 0.083 Uiso 1.00 1 c R
H(9) H 0.5802 0.5675 0.6662 0.095 Uiso 1.00 1 c R
H(10) H 0.6095 0.0249 1.2823 0.080 Uiso 1.00 1 c R
H(11) H 0.7232 0.2820 1.2672 0.095 Uiso 1.00 1 c R
H(12) H 0.4591 -0.1196 0.8795 0.096 Uiso 1.00 1 c R
H(13) H 0.7276 0.6584 0.7641 0.078 Uiso 1.00 1 c R
H(14) H 0.5664 -0.4062 0.8841 0.086 Uiso 1.00 1 c R
H(15) H 0.7598 0.0458 0.8367 0.101 Uiso 1.00 1 c R
H(16) H 0.6778 0.2394 1.0128 0.078 Uiso 1.00 1 c R
H(17) H 0.6156 -0.0432 0.7348 0.087 Uiso 1.00 1 c R
H(18) H 0.8393 0.1830 1.2037 0.080 Uiso 1.00 1 c R
H(19) H 0.5124 0.1968 0.9413 0.114 Uiso 1.00 1 c R
H(20) H 0.7052 -0.3895 1.1500 0.079 Uiso 1.00 1 c R
H(21) H 0.3268 -0.1967 0.5732 0.102 Uiso 1.00 1 c R
H(22) H 0.5987 -0.3028 1.2249 0.105 Uiso 1.00 1 c R
H(23) H 0.3481 0.3372 0.4525 0.135 Uiso 1.00 1 c R
H(24) H 0.2699 0.0148 0.4615 0.120 Uiso 1.00 1 c R
H(25) H 0.9190 -0.5707 1.3086 0.145 Uiso 1.00 1 c R
H(26) H 0.8373 -0.4078 1.3918 0.155 Uiso 1.00 1 c R
H(27) H 1.1014 -0.3948 1.2428 0.225 Uiso 1.00 1 c R
H(28) H 1.0973 -0.0732 1.3321 0.236 Uiso 1.00 1 c R
H(29) H 1.1308 -0.6584 1.3730 0.331 Uiso 1.00 1 c R
H(30) H 1.2115 -0.5122 1.3554 0.331 Uiso 1.00 1 c R
H(31) H 1.1773 -0.7205 1.3057 0.331 Uiso 1.00 1 c R
H(32) H 0.8169 0.1005 1.4183 0.201 Uiso 1.00 1 c R
H(33) H 0.9132 0.1067 1.4899 0.201 Uiso 1.00 1 c R
H(34) H 0.8336 -0.0696 1.4861 0.201 Uiso 1.00 1 c R
H(35) H 1.0245 0.0998 1.4196 0.287 Uiso 1.00 1 c R

loop_
_atom_site_aniso_label
_atom_site_aniso_U_11
_atom_site_aniso_U_22
_atom_site_aniso_U_33
_atom_site_aniso_U_12
_atom_site_aniso_U_13
_atom_site_aniso_U_23
O(1) 0.056(10) 0.048(9) 0.092(11) -0.006(7) -0.005(8) -0.018(8)
O(2) 0.072(12) 0.088(11) 0.047(13) 0.001(7) -0.026(9) 0.029(8)
O(3) 0.068(10) 0.035(7) 0.069(9) -0.014(7) 0.018(8) -0.002(7)
O(4) 0.08(1) 0.078(9) 0.12(2) 0.010(9) -0.008(12) -0.015(11)
N(1) 0.032(10) 0.057(10) 0.038(12) -0.009(8) -0.013(9) -0.007(8)
C(6) 0.04(2) 0.05(1) 0.05(2) 0.036(13) -0.023(12) -0.008(12)
C(7) 0.05(2) 0.063(13) 0.02(2) -0.012(10) -0.016(13) 0.015(13)
C(8) 0.04(1) 0.045(12) 0.03(1) -0.013(13) 0.005(11) 0.017(10)
C(9) 0.07(2) 0.08(2) 0.06(2) -0.02(1) -0.01(2) 0.01(1)
C(10) 0.05(2) 0.040(11) 0.05(2) -0.004(11) 0.02(1) -0.003(11)
C(11) 0.05(2) 0.08(2) -0.004(13) 0.006(13) 0.012(10) -0.002(11)
C(12) 0.04(2) 0.06(1) 0.09(2) 0.028(12) 0.02(1) 0.029(13)
C(13) 0.03(2) 0.12(2) 0.01(2) -0.03(2) -0.003(12) -0.03(1)
C(14) 0.07(2) 0.08(2) 0.01(1) 0.03(2) 0.006(12) 0.043(13)
C(15) 0.00(2) 0.11(2) 0.10(2) -0.019(11) -0.02(1) -0.06(2)
C(16) 0.11(2) 0.034(13) 0.10(2) 0.008(13) 0.02(2) 0.027(12)
C(17) 0.08(2) 0.07(2) 0.05(2) 0.01(2) 0.033(13) -0.02(1)
C(18) 0.09(2) 0.039(13) 0.11(2) -0.02(2) 0.05(2) 0.02(1)
C(19) 0.03(2) 0.13(2) 0.08(2) 0.01(2) -0.00(1) 0.03(2)
C(20) 0.06(2) 0.09(2) 0.04(2) -0.06(1) -0.021(13) -0.016(13)
C(21) 0.06(2) 0.09(2) 0.07(2) -0.04(2) -0.01(1) -0.02(1)
C(22) 0.12(2) 0.04(1) 0.09(2) -0.05(1) 0.00(2) 0.031(12)
C(23) 0.06(2) 0.09(2) 0.05(2) 0.03(2) 0.01(1) 0.04(2)
C(24) 0.05(2) 0.06(1) 0.08(2) 0.01(2) -0.01(2) -0.015(13)
C(25) 0.07(2) 0.07(1) 0.08(2) -0.03(1) -0.03(2) -0.01(2)
C(26) 0.06(2) 0.08(2) 0.06(2) 0.00(1) 0.02(1) -0.01(2)
C(27) 0.08(2) 0.09(2) 0.12(2) 0.03(2) 0.02(2) 0.01(2)
C(28) 0.05(2) 0.08(1) 0.08(2) -0.02(2) 0.00(1) 0.01(2)
C(29) 0.06(2) 0.09(2) 0.11(3) -0.03(1) 0.04(2) -0.04(2)
C(30) 0.05(2) 0.13(3) 0.09(2) -0.01(2) 0.05(2) 0.01(2)
C(31) 0.10(3) 0.10(2) 0.14(3) 0.01(2) 0.06(2) 0.03(2)
C(32) 0.07(2) 0.19(3) 0.05(2) 0.00(2) -0.00(2) -0.00(2)
C(33) 0.18(4) 0.11(2) 0.07(3) 0.03(3) 0.02(2) -0.06(2)
C(34) 0.07(3) 0.24(5) 0.10(3) 0.07(3) -0.02(3) 0.05(4)
C(35) 0.02(2) 0.27(5) 0.12(3) -0.02(3) 0.03(2) 0.03(4)
C(36) 0.16(4) 0.12(3) 0.11(3) -0.06(3) -0.00(3) -0.02(2)
C(37) 0.15(4) 0.26(5) 0.16(4) 0.14(4) 0.11(3) 0.08(4)
C(38) 0.22(5) 0.19(4) 0.19(4) -0.15(4) -0.02(3) -0.10(3)
C(39) 0.26(4) 0.39(6) 0.18(4) 0.24(5) 0.08(3) 0.06(4)
C(40) 0.12(3) 0.24(4) 0.14(3) 0.04(3) 0.01(3) 0.01(3)
C(41) 0.24(5) 0.26(5) 0.22(5) 0.13(5) -0.02(5) -0.16(4)

loop_
_atom_type_symbol
_atom_type_description
_atom_type_scat_dispersion_real
_atom_type_scat_dispersion_imag
_atom_type_scat_source
C C 0.003 0.002
;
International Tables for Crystallography
(1992, Vol. C, Tables 4.2.6.8 and 6.1.1.4)
;
H H 0.000 0.000
;
International Tables for Crystallography
(1992, Vol. C, Table 6.1.1.4)
;
N N 0.006 0.003
;
International Tables for Crystallography
(1992, Vol. C, Tables 4.2.6.8 and 6.1.1.4)
;
O O 0.011 0.006
;
International Tables for Crystallography
(1992, Vol. C, Tables 4.2.6.8 and 6.1.1.4)
;

loop_
_geom_angle_atom_site_label_1
_geom_angle_atom_site_label_2
_geom_angle_atom_site_label_3
_geom_angle
O(1) C(13) O(2) 126(1)
O(1) C(13) C(14) 114(1)
O(2) C(13) C(14) 118(2)
O(3) C(7) C(10) 109(1)
O(3) C(7) C(11) 115(1)
O(4) C(37) C(35) 121(3)
O(4) C(37) C(39) 122(3)
N(1) C(10) C(7) 108(1)
N(1) C(10) C(8) 110(1)
C(6) C(16) C(20) 120(1)
C(23) C(6) C(16) 128(1)
C(25) C(6) C(16) 117(1)
C(6) C(23) C(9) 128(2)
C(6) C(23) C(15) 116(2)
C(25) C(6) C(23) 113(1)
C(6) C(25) C(22) 121(2)
C(7) C(10) C(8) 112(1)
C(11) C(7) C(10) 109(1)
C(7) C(11) C(28) 126(1)
C(7) C(11) C(26) 119(2)
C(12) C(8) C(10) 122(1)
C(24) C(8) C(10) 118(1)
C(24) C(8) C(12) 119(1)
C(8) C(12) C(21) 117(2)
C(8) C(24) C(27) 121(2)
C(9) C(23) C(15) 115(1)
C(29) C(9) C(23) 120(2)
C(9) C(29) C(32) 122(2)
C(28) C(11) C(26) 114(2)
C(11) C(26) C(18) 122(2)
C(11) C(28) C(30) 123(2)
C(12) C(21) C(19) 119(2)
C(13) C(14) C(20) 117(1)
C(13) C(14) C(22) 124(1)
C(22) C(14) C(20) 117(1)
C(14) C(20) C(16) 120(1)
C(14) C(22) C(25) 120(1)
C(31) C(15) C(23) 126(2)
C(15) C(31) C(32) 115(2)
C(17) C(18) C(26) 118(2)
C(30) C(17) C(18) 122(2)
C(17) C(30) C(28) 118(2)
C(27) C(19) C(21) 121(2)
C(19) C(27) C(24) 119(2)
C(29) C(32) C(31) 118(2)
C(33) C(35) C(37) 106(3)
C(36) C(33) C(35) 121(3)
C(33) C(35) C(38) 115(3)
C(33) C(36) C(34) 119(4)
C(41) C(34) C(36) 120(4)
C(40) C(34) C(36) 133(4)
C(41) C(34) C(40) 105(4)
C(34) C(41) C(38) 114(4)
C(35) C(37) C(39) 102(2)
C(38) C(35) C(37) 137(3)
C(35) C(38) C(41) 126(4)
O(3) C(7) H(4) 106.6954
O(4) C(37) H(27) 107.3555
H(1) N(1) C(10) 109.4601
H(2) N(1) C(10) 108.4485
H(3) N(1) C(10) 110.4978
N(1) C(10) H(6) 107.2646
H(2) N(1) H(1) 109.4733
H(3) N(1) H(1) 109.4731
H(3) N(1) H(2) 109.4681
C(6) C(16) H(9) 117.7443
C(6) C(25) H(17) 120.7904
C(7) C(10) H(6) 109.1514
H(4) C(7) C(10) 108.3873
H(4) C(7) C(11) 107.4958
C(8) C(10) H(6) 108.2147
C(8) C(12) H(7) 119.8100
C(8) C(24) H(16) 119.3745
H(5) C(9) C(23) 115.0925
H(5) C(9) C(29) 124.7649
C(9) C(29) H(21) 117.6906
C(11) C(26) H(18) 119.0955
C(11) C(28) H(20) 114.8754
H(7) C(12) C(21) 122.3559
C(12) C(21) H(14) 120.2762
C(14) C(20) H(13) 120.7639
C(14) C(22) H(15) 117.1790
H(8) C(15) C(23) 118.3339
H(8) C(15) C(31) 115.1808
C(15) C(31) H(23) 127.3413
C(16) C(20) H(13) 118.0843
H(9) C(16) C(20) 120.8174
C(17) C(18) H(11) 119.4958
H(10) C(17) C(18) 120.8435
C(17) C(30) H(22) 121.8166
H(10) C(17) C(30) 116.5252
C(18) C(26) H(18) 118.3500
H(11) C(18) C(26) 122.2772
C(19) C(21) H(14) 119.8807
H(12) C(19) C(21) 117.7705
C(19) C(27) H(19) 117.8258
H(12) C(19) C(27) 120.5760
H(15) C(22) C(25) 122.4899
C(22) C(25) H(17) 117.2188
H(16) C(24) C(27) 118.7175
C(24) C(27) H(19) 122.3746
H(20) C(28) C(30) 121.6511
C(28) C(30) H(22) 119.4273
H(21) C(29) C(32) 119.7163
C(29) C(32) H(24) 119.4859
C(31) C(32) H(24) 121.3123
H(23) C(31) C(32) 116.7463
H(25) C(33) C(35) 122.8885
H(25) C(33) C(36) 115.4174
C(33) C(36) H(26) 125.6999
C(34) C(36) H(26) 114.5890
C(34) C(40) H(32) 107.6969
C(34) C(40) H(33) 112.8873
C(34) C(40) H(34) 107.7768
C(34) C(41) H(35) 124.7651
C(35) C(37) H(27) 95.6307
C(35) C(38) H(28) 108.8334
H(27) C(37) C(39) 103.2246
C(37) C(39) H(29) 108.4152
C(37) C(39) H(30) 116.0851
C(37) C(39) H(31) 103.6802
H(28) C(38) C(41) 124.8756
C(38) C(41) H(35) 120.0074
H(30) C(39) H(29) 109.4732
H(31) C(39) H(29) 109.4726
H(31) C(39) H(30) 109.4676
H(33) C(40) H(32) 109.4685
H(34) C(40) H(32) 109.4731
H(34) C(40) H(33) 109.4730

loop_
_geom_bond_atom_site_label_1
_geom_bond_atom_site_label_2
_geom_bond_distance
O(1) C(13) 1.33(3)
O(2) C(13) 1.19(3)
O(3) C(7) 1.43(2)
O(4) C(37) 1.31(4)
N(1) C(10) 1.53(3)
C(6) C(16) 1.34(3)
C(6) C(23) 1.48(3)
C(6) C(25) 1.35(3)
C(7) C(10) 1.55(3)
C(7) C(11) 1.52(3)
C(8) C(10) 1.52(3)
C(8) C(12) 1.40(3)
C(8) C(24) 1.40(3)
C(9) C(23) 1.36(3)
C(9) C(29) 1.41(3)
C(11) C(26) 1.41(3)
C(11) C(28) 1.39(4)
C(12) C(21) 1.39(3)
C(13) C(14) 1.57(3)
C(14) C(20) 1.36(3)
C(14) C(22) 1.37(3)
C(15) C(23) 1.36(3)
C(15) C(31) 1.40(3)
C(16) C(20) 1.40(3)
C(17) C(18) 1.37(3)
C(17) C(30) 1.32(4)
C(18) C(26) 1.35(4)
C(19) C(21) 1.40(4)
C(19) C(27) 1.33(4)
C(22) C(25) 1.39(3)
C(24) C(27) 1.34(4)
C(28) C(30) 1.35(4)
C(29) C(32) 1.35(4)
C(31) C(32) 1.39(5)
C(32) C(29) 1.35(4)
C(32) C(31) 1.39(5)
C(33) C(35) 1.38(6)
C(33) C(36) 1.36(6)
C(34) C(36) 1.31(7)
C(34) C(40) 1.60(6)
C(34) C(41) 1.46(7)
C(35) C(37) 1.63(6)
C(35) C(38) 1.35(6)
C(37) C(39) 1.56(5)
C(38) C(41) 1.32(8)
N(1) H(1) 0.9500
N(1) H(2) 0.9500
N(1) H(3) 0.9500
C(7) H(4) 0.9500
C(9) H(5) 0.9500
C(10) H(6) 0.9500
C(12) H(7) 0.9500
C(15) H(8) 0.9500
C(16) H(9) 0.9500
C(17) H(10) 0.9501
C(18) H(11) 0.9500
C(19) H(12) 0.9500
C(20) H(13) 0.9500
C(21) H(14) 0.9500
C(22) H(15) 0.9500
C(24) H(16) 0.9499
C(25) H(17) 0.9500
C(26) H(18) 0.9500
C(27) H(19) 0.9500
C(28) H(20) 0.9500
C(29) H(21) 0.9500
C(30) H(22) 0.9499
C(31) H(23) 0.9500
C(32) H(24) 0.9500
C(33) H(25) 0.9500
C(36) H(26) 0.9499
C(37) H(27) 0.9501
C(38) H(28) 0.9500
C(39) H(29) 0.9500
C(39) H(30) 0.9501
C(39) H(31) 0.9500
C(40) H(32) 0.9500
C(40) H(33) 0.9500
C(40) H(34) 0.9501
C(41) H(35) 0.9500
H(24) C(32) 0.9500

loop_
_geom_contact_atom_site_label_1
_geom_contact_atom_site_label_2
_geom_contact_distance
_geom_contact_site_symmetry_2
O(1) O(2) 2.25(2) .
O(1) N(1) 2.84(2) 56501
O(1) C(12) 3.51(3) 56501
O(1) C(14) 2.44(2) .
O(1) C(20) 2.75(2) .
O(2) N(1) 2.72(2) .
O(2) C(10) 3.42(3) .
O(2) C(14) 2.38(2) .
O(2) C(20) 3.57(2) .
O(2) C(22) 2.93(2) .
O(3) O(4) 2.73(2) .
O(3) N(1) 2.81(2) .
O(3) C(8) 3.05(2) .
O(3) C(10) 2.43(2) .
O(3) C(11) 2.49(3) .
O(3) C(12) 3.07(2) .
O(3) C(28) 2.98(3) .
O(3) C(37) 3.52(4) .
O(4) C(7) 3.54(2) .
O(4) C(33) 2.85(4) .
O(4) C(35) 2.57(5) .
O(4) C(39) 2.52(3) .
N(1) O(1) 2.84(2) 54501
N(1) C(7) 2.51(3) .
N(1) C(8) 2.51(2) .
N(1) C(12) 3.06(2) .
C(6) C(9) 2.55(3) .
C(6) C(14) 2.80(2) .
C(6) C(15) 2.41(3) .
C(6) C(20) 2.39(3) .
C(6) C(22) 2.39(3) .
C(7) C(8) 2.56(2) .
C(7) C(12) 3.23(3) .
C(7) C(24) 3.54(3) .
C(7) C(26) 2.54(3) .
C(7) C(28) 2.60(4) .
C(8) C(11) 2.98(2) .
C(8) C(19) 2.74(3) .
C(8) C(21) 2.39(3) .
C(8) C(27) 2.40(3) .
C(8) C(28) 3.49(3) .
C(9) C(15) 2.30(3) .
C(9) C(25) 2.90(3) .
C(9) C(31) 2.78(4) .
C(9) C(32) 2.42(3) .
C(10) C(11) 2.52(3) .
C(10) C(12) 2.56(3) .
C(10) C(24) 2.51(3) .
C(10) C(26) 3.12(3) .
C(10) C(28) 3.54(4) .
C(11) C(17) 2.76(3) .
C(11) C(18) 2.42(3) .
C(11) C(24) 3.47(3) .
C(11) C(30) 2.42(4) .
C(11) C(33) 3.59(4) .
C(12) O(1) 3.51(3) 54501
C(12) C(19) 2.42(3) .
C(12) C(24) 2.41(3) .
C(12) C(27) 2.79(4) .
C(13) C(20) 2.51(3) .
C(13) C(22) 2.61(3) .
C(14) C(16) 2.40(3) .
C(14) C(25) 2.40(3) .
C(15) C(16) 2.95(3) .
C(15) C(25) 3.56(3) .
C(15) C(29) 2.65(3) .
C(15) C(32) 2.36(3) .
C(16) C(22) 2.72(3) .
C(16) C(23) 2.54(3) .
C(16) C(25) 2.31(3) .
C(17) C(26) 2.33(4) .
C(17) C(28) 2.31(4) .
C(18) C(28) 2.71(3) .
C(18) C(30) 2.36(3) .
C(19) C(24) 2.31(3) .
C(20) C(22) 2.34(3) .
C(20) C(25) 2.70(3) .
C(21) C(24) 2.73(3) .
C(21) C(27) 2.38(4) .
C(23) C(25) 2.37(3) .
C(23) C(29) 2.40(3) .
C(23) C(31) 2.46(3) .
C(23) C(32) 2.82(3) .
C(26) C(28) 2.36(3) .
C(26) C(30) 2.72(4) .
C(29) C(31) 2.36(4) .
C(32) C(9) 2.42(3) .
C(32) C(15) 2.36(3) .
C(32) C(23) 2.82(3) .
C(33) C(34) 2.31(6) .
C(33) C(37) 2.41(7) .
C(33) C(38) 2.32(6) .
C(33) C(39) 3.18(6) .
C(33) C(41) 2.74(6) .
C(34) C(35) 2.74(6) .
C(34) C(38) 2.34(7) .
C(35) C(36) 2.40(6) .
C(35) C(39) 2.48(6) .
C(35) C(41) 2.38(7) .
C(36) C(38) 2.69(6) .
C(36) C(40) 2.68(5) .
C(36) C(41) 2.41(7) .
C(37) C(38) 2.78(6) .
C(38) C(39) 3.37(6) .
C(40) C(41) 2.44(7) .
O(1) H(1) 3.4194 56501
O(1) H(2) 2.3373 56501
O(1) H(3) 2.4987 56501
O(1) H(7) 2.9076 56501
O(1) H(13) 2.3970 .
O(1) H(15) 3.0381 56501
O(2) H(1) 2.3546 .
O(2) H(2) 2.3467 .
O(2) H(3) 3.5509 .
O(2) H(3) 3.3487 56501
O(2) H(6) 3.1377 .
O(2) H(7) 3.3743 56501
O(2) H(15) 2.6498 .
O(3) H(1) 3.4304 .
O(3) H(2) 3.4583 .
O(3) H(3) 2.3274 .
O(3) H(4) 1.9276 .
O(3) H(6) 3.1122 54501
O(3) H(6) 3.2318 .
O(3) H(7) 2.6160 .
O(3) H(16) 3.4745 54501
O(3) H(18) 3.2864 54501
O(3) H(20) 2.6258 .
O(3) H(27) 3.5443 .
O(4) H(4) 3.4596 54501
O(4) H(4) 3.2716 .
O(4) H(6) 3.4026 54501
O(4) H(18) 2.7149 54501
O(4) H(25) 2.5069 .
O(4) H(27) 1.8363 .
O(4) H(28) 3.5796 54501
O(4) H(29) 2.9130 .
O(4) H(30) 3.2851 .
O(4) H(31) 2.5523 .
N(1) H(4) 2.6852 .
N(1) H(6) 2.0246 .
N(1) H(7) 2.8781 .
N(1) H(15) 3.0308 .
C(6) H(5) 2.6890 .
C(6) H(8) 2.5095 .
C(6) H(9) 1.9737 .
C(6) H(13) 3.2263 .
C(6) H(15) 3.2578 .
C(6) H(17) 2.0065 .
C(7) H(1) 2.9273 .
C(7) H(2) 3.2654 .
C(7) H(3) 2.4962 .
C(7) H(6) 2.0706 .
C(7) H(7) 3.1509 .
C(7) H(18) 2.6712 .
C(7) H(20) 2.7173 .
C(8) H(1) 3.2525 .
C(8) H(2) 2.4734 .
C(8) H(3) 2.9734 .
C(8) H(4) 3.3550 .
C(8) H(6) 2.0320 .
C(8) H(7) 2.0434 .
C(8) H(14) 3.2553 .
C(8) H(15) 2.9961 .
C(8) H(16) 2.0427 .
C(8) H(19) 3.2681 .
C(8) H(20) 3.4783 .
C(9) H(8) 3.1597 .
C(9) H(9) 3.2129 54501
C(9) H(17) 2.5618 .
C(9) H(21) 2.0324 .
C(9) H(24) 3.2711 .
C(10) H(1) 2.0505 .
C(10) H(2) 2.0386 .
C(10) H(3) 2.0626 .
C(10) H(4) 2.0615 .
C(10) H(7) 2.7255 .
C(10) H(15) 3.5012 .
C(10) H(16) 2.6437 .
C(10) H(18) 3.0436 .
C(11) H(4) 2.0241 .
C(11) H(6) 2.7101 .
C(11) H(11) 3.2914 .
C(11) H(16) 3.5282 .
C(11) H(18) 2.0522 .
C(11) H(20) 1.9873 .
C(11) H(22) 3.2632 .
C(12) H(2) 2.8453 .
C(12) H(3) 3.1815 .
C(12) H(6) 3.3034 .
C(12) H(12) 3.2594 .
C(12) H(13) 3.5139 54501
C(12) H(14) 2.0437 .
C(12) H(15) 3.1069 .
C(12) H(16) 3.3202 54501
C(12) H(16) 3.2693 .
C(12) H(20) 3.4940 .
C(13) H(1) 3.5183 .
C(13) H(2) 3.2538 .
C(13) H(2) 3.4074 56501
C(13) H(3) 3.1654 56501
C(13) H(7) 2.8933 56501
C(13) H(13) 2.6404 .
C(13) H(15) 2.7388 .
C(14) H(2) 3.5100 .
C(14) H(7) 3.1615 56501
C(14) H(9) 3.2611 .
C(14) H(13) 2.0199 .
C(14) H(15) 1.9947 .
C(14) H(17) 3.2349 .
C(15) H(5) 3.1400 .
C(15) H(8) 3.2843 64602
C(15) H(9) 2.6910 .
C(15) H(23) 2.1139 .
C(15) H(24) 3.2366 .
C(16) H(5) 3.4404 56501
C(16) H(8) 2.6223 .
C(16) H(13) 2.0299 .
C(16) H(14) 3.5557 56501
C(16) H(17) 3.1744 .
C(16) H(17) 3.1286 56501
C(17) H(11) 2.0157 .
C(17) H(18) 3.1886 .
C(17) H(20) 3.1743 .
C(17) H(22) 1.9952 .
C(17) H(32) 3.1787 .
C(18) H(10) 2.0289 .
C(18) H(18) 1.9850 .
C(18) H(20) 3.3228 56501
C(18) H(22) 3.2277 .
C(18) H(25) 3.1888 56501
C(18) H(32) 2.9280 .
C(19) H(7) 3.2885 .
C(19) H(14) 2.0468 .
C(19) H(16) 3.1629 .
C(19) H(19) 1.9629 .
C(20) H(7) 3.4192 56501
C(20) H(9) 2.0570 .
C(20) H(14) 3.3970 56501
C(20) H(15) 3.1842 .
C(20) H(15) 3.5737 56501
C(20) H(17) 3.0221 56501
C(21) H(7) 2.0637 .
C(21) H(12) 2.0256 .
C(21) H(16) 3.5087 54501
C(21) H(17) 3.5234 .
C(21) H(19) 3.5296 54501
C(21) H(19) 3.2287 .
C(22) H(2) 3.0100 .
C(22) H(13) 3.1169 54501
C(22) H(13) 3.2075 .
C(22) H(17) 2.0124 .
C(23) H(5) 1.9573 .
C(23) H(8) 1.9939 .
C(23) H(9) 2.7192 .
C(23) H(17) 2.4866 .
C(23) H(21) 3.2328 .
C(23) H(23) 3.3402 .
C(24) H(2) 3.5024 .
C(24) H(6) 2.5157 .
C(24) H(7) 3.2735 .
C(24) H(7) 3.5588 56501
C(24) H(12) 3.1760 .
C(24) H(14) 3.5692 56501
C(24) H(15) 3.4049 .
C(24) H(19) 2.0187 .
C(25) H(5) 2.5931 .
C(25) H(9) 3.5668 54501
C(25) H(9) 3.1568 .
C(25) H(13) 3.0168 54501
C(25) H(15) 2.0642 .
C(26) H(4) 2.6783 .
C(26) H(6) 2.8571 .
C(26) H(10) 3.2008 .
C(26) H(11) 2.0229 .
C(26) H(16) 3.4222 .
C(26) H(20) 3.2012 .
C(26) H(20) 3.5161 56501
C(26) H(25) 3.0369 56501
C(27) H(12) 1.9897 .
C(27) H(14) 3.2313 .
C(27) H(14) 3.3387 56501
C(27) H(16) 1.9836 .
C(28) H(4) 3.2375 .
C(28) H(10) 3.1483 .
C(28) H(11) 3.2491 54501
C(28) H(18) 3.2239 .
C(28) H(22) 2.0007 .
C(29) H(5) 2.1007 .
C(29) H(8) 3.4021 64602
C(29) H(23) 3.1950 .
C(29) H(24) 1.9988 .
C(30) H(10) 1.9439 .
C(30) H(11) 3.4045 54501
C(30) H(11) 3.2055 .
C(30) H(20) 2.0221 .
C(31) H(8) 1.9969 .
C(31) H(8) 3.0811 64602
C(31) H(9) 3.3280 64602
C(31) H(21) 3.2196 .
C(31) H(24) 2.0471 .
C(31) H(29) 3.5370 46401
C(31) H(30) 3.2145 46401
C(32) H(5) 3.2951 .
C(32) H(8) 3.1956 .
C(32) H(8) 3.0678 64602
C(32) H(9) 3.5480 64602
C(32) H(21) 2.0011 .
C(32) H(23) 2.0018 .
C(32) H(29) 3.4976 46401
C(33) H(4) 3.5747 .
C(33) H(11) 3.4443 54501
C(33) H(18) 3.2845 54501
C(33) H(26) 2.0680 .
C(33) H(27) 3.0690 .
C(33) H(28) 3.1157 .
C(33) H(29) 2.8835 .
C(33) H(35) 3.3152 54501
C(34) H(25) 3.1377 .
C(34) H(26) 1.9130 .
C(34) H(28) 3.2414 .
C(34) H(32) 2.0949 .
C(34) H(33) 2.1557 .
C(34) H(34) 2.0960 .
C(34) H(35) 2.1506 .
C(35) H(4) 3.0507 .
C(35) H(25) 2.0605 .
C(35) H(26) 3.2854 .
C(35) H(27) 1.9624 .
C(35) H(28) 1.8853 .
C(35) H(29) 2.5505 .
C(35) H(30) 2.7728 .
C(35) H(31) 3.2852 .
C(35) H(35) 3.2183 .
C(36) H(11) 3.4659 54501
C(36) H(25) 1.9689 .
C(36) H(32) 3.0909 .
C(36) H(33) 3.3684 .
C(36) H(34) 2.8298 .
C(36) H(35) 3.2835 .
C(37) H(4) 3.3152 .
C(37) H(25) 2.4775 .
C(37) H(28) 2.8719 .
C(37) H(29) 2.0647 .
C(37) H(30) 2.1516 .
C(37) H(31) 2.0070 .
C(38) H(4) 3.3356 .
C(38) H(24) 3.3381 65601
C(38) H(25) 3.2005 .
C(38) H(27) 2.7516 .
C(38) H(29) 3.4628 .
C(38) H(29) 3.1596 56501
C(38) H(30) 3.3062 .
C(38) H(31) 3.3759 56501
C(38) H(35) 1.9714 .
C(39) H(23) 2.9153 64601
C(39) H(24) 3.3345 64601
C(39) H(25) 3.2501 .
C(39) H(27) 2.0013 .
C(39) H(28) 3.0246 54501
C(39) H(28) 3.3901 .
C(39) H(35) 3.2872 54501
C(40) H(26) 2.8275 .
C(40) H(35) 2.5496 .
C(41) H(25) 3.3390 56501
C(41) H(26) 3.2381 .
C(41) H(28) 2.0164 .
C(41) H(29) 3.0766 56501
C(41) H(32) 2.8641 .
C(41) H(33) 2.4749 .
C(41) H(34) 3.1885 .
H(1) O(1) 3.4194 54501
H(2) O(1) 2.3373 54501
H(2) C(13) 3.4074 54501
H(3) O(1) 2.4987 54501
H(3) O(2) 3.3487 54501
H(3) C(13) 3.1654 54501
H(4) O(4) 3.4596 56501
H(5) C(16) 3.4404 54501
H(5) C(32) 3.2951 .
H(6) O(3) 3.1122 56501
H(6) O(4) 3.4026 56501
H(7) O(1) 2.9076 54501
H(7) O(2) 3.3743 54501
H(7) C(13) 2.8933 54501
H(7) C(14) 3.1615 54501
H(7) C(20) 3.4192 54501
H(7) C(24) 3.5588 54501
H(8) C(15) 3.2843 65602
H(8) C(29) 3.4021 65602
H(8) C(31) 3.0811 65602
H(8) C(32) 3.1956 .
H(8) C(32) 3.0678 65602
H(9) C(9) 3.2129 56501
H(9) C(25) 3.5668 56501
H(9) C(31) 3.3280 65602
H(9) C(32) 3.5480 65602
H(11) C(28) 3.2491 56501
H(11) C(30) 3.4045 56501
H(11) C(33) 3.4443 56501
H(11) C(36) 3.4659 56501
H(13) C(12) 3.5139 56501
H(13) C(22) 3.1169 56501
H(13) C(25) 3.0168 56501
H(14) C(16) 3.5557 54501
H(14) C(20) 3.3970 54501
H(14) C(24) 3.5692 54501
H(14) C(27) 3.3387 54501
H(15) O(1) 3.0381 54501
H(15) C(20) 3.5737 54501
H(16) O(3) 3.4745 56501
H(16) C(12) 3.3202 56501
H(16) C(21) 3.5087 56501
H(17) C(16) 3.1286 54501
H(17) C(20) 3.0221 54501
H(18) O(3) 3.2864 56501
H(18) O(4) 2.7149 56501
H(18) C(33) 3.2845 56501
H(19) C(21) 3.5296 56501
H(20) C(18) 3.3228 54501
H(20) C(26) 3.5161 54501
H(21) C(32) 2.0011 .
H(23) C(32) 2.0018 .
H(23) C(39) 2.9153 46401
H(24) C(38) 3.3381 45401
H(24) C(39) 3.3345 46401
H(25) C(18) 3.1888 54501
H(25) C(26) 3.0369 54501
H(25) C(41) 3.3390 54501
H(28) O(4) 3.5796 56501
H(28) C(39) 3.0246 56501
H(29) C(31) 3.5370 64601
H(29) C(32) 3.4976 64601
H(29) C(38) 3.1596 54501
H(29) C(41) 3.0766 54501
H(30) C(31) 3.2145 64601
H(31) C(38) 3.3759 54501
H(35) C(33) 3.3152 56501
H(35) C(39) 3.2872 56501

loop_
_geom_torsion_atom_site_label_1
_geom_torsion_atom_site_label_2
_geom_torsion_atom_site_label_3
_geom_torsion_atom_site_label_4
_geom_torsion
C(23) C(6) C(16) C(20) -176(2)
C(25) C(6) C(16) C(20) 8(3)
C(16) C(6) C(23) C(9) -152(2)
C(16) C(6) C(23) C(15) 25(4)
C(25) C(6) C(23) C(9) 22(3)
C(25) C(6) C(23) C(15) -159(2)
C(16) C(6) C(25) C(22) -5(3)
C(23) C(6) C(25) C(22) 178(2)
O(3) C(7) C(10) N(1) -53(1)
O(3) C(7) C(10) C(8) 69(2)
C(11) C(7) C(10) N(1) 179(1)
C(11) C(7) C(10) C(8) -57(2)
O(3) C(7) C(11) C(26) 169(1)
O(3) C(7) C(11) C(28) -17(2)
C(10) C(7) C(11) C(26) -67(2)
C(10) C(7) C(11) C(28) 106(2)
C(12) C(8) C(10) N(1) 53(2)
C(12) C(8) C(10) C(7) -68(2)
C(24) C(8) C(10) N(1) -127(1)
C(24) C(8) C(10) C(7) 110(2)
C(10) C(8) C(12) C(21) 175(2)
C(24) C(8) C(12) C(21) -2(3)
C(10) C(8) C(24) C(27) -179(2)
C(12) C(8) C(24) C(27) -1(3)
C(29) C(9) C(23) C(6) -178(2)
C(29) C(9) C(23) C(15) 3(3)
C(23) C(9) C(29) C(32) -1(3)
C(7) C(11) C(26) C(18) 175(1)
C(28) C(11) C(26) C(18) 1(2)
C(7) C(11) C(28) C(30) -177(2)
C(26) C(11) C(28) C(30) -4(3)
C(8) C(12) C(21) C(19) 3(3)
O(1) C(13) C(14) C(20) 1(3)
O(1) C(13) C(14) C(22) 178(2)
O(2) C(13) C(14) C(20) 177(2)
O(2) C(13) C(14) C(22) -5(3)
C(13) C(14) C(20) C(16) 179(1)
C(22) C(14) C(20) C(16) 2(3)
C(13) C(14) C(22) C(25) -176(2)
C(20) C(14) C(22) C(25) 0(2)
C(31) C(15) C(23) C(6) -177(2)
C(31) C(15) C(23) C(9) 0(3)
C(23) C(15) C(31) C(32) -6(4)
C(6) C(16) C(20) C(14) -7(3)
C(30) C(17) C(18) C(26) -4(3)
C(18) C(17) C(30) C(28) 1(3)
C(17) C(18) C(26) C(11) 2(3)
C(27) C(19) C(21) C(12) -1(3)
C(21) C(19) C(27) C(24) -2(4)
C(14) C(22) C(25) C(6) 1(3)
C(8) C(24) C(27) C(19) 3(4)
C(11) C(28) C(30) C(17) 2(3)
C(9) C(29) C(32) C(31) -4(4)
C(15) C(31) C(32) C(29) 7(4)
C(36) C(33) C(35) C(37) 175(2)
C(36) C(33) C(35) C(38) -1(4)
C(35) C(33) C(36) C(34) 3(5)
C(40) C(34) C(36) C(33) 175(3)
C(41) C(34) C(36) C(33) -10(5)
C(36) C(34) C(41) C(38) 13(6)
C(40) C(34) C(41) C(38) -170(3)
C(33) C(35) C(37) O(4) 43(4)
C(33) C(35) C(37) C(39) -97(3)
C(38) C(35) C(37) O(4) -139(4)
C(38) C(35) C(37) C(39) 79(5)
C(33) C(35) C(38) C(41) 7(5)
C(37) C(35) C(38) C(41) -169(4)
C(35) C(38) C(41) C(34) -12(6)
